data_4323060
loop_
_publ_author_name
'Francesc Teixidor'
'Clara Vi\~nas'
'Miguel A. Flores'
'Georgina M. Rosair'
'Alan J. Welch'
'Andrew S. Weller'

_publ_contact_author
;
        Prof. Alan J. Welch 
        Department of Chemistry
        Heriot-Watt University
        Edinburgh EH14 4AS
;
_publ_contact_author_email A.J.Welch@hw.ac.uk
_publ_contact_author_fax '0131 451 3180'
_publ_contact_author_phone '0131 451-3217'
_publ_section_title
;
 Metalation of a Bis(thiophenyl)carborane Giving Both Exo and Endo
 Products. Synthesis and Structural Characterization of
 RuCl{7,8-(SPh)2-7,8-nido-C2B9H10}(p-cymene) and
 1,2-(SPh)2-3-(p-cymene)-3,1,2-RuC2B9H9
;
_journal_name_full 'Inorganic Chemistry'
_journal_page_first 5394
_journal_page_last 5395
_journal_paper_doi 10.1021/ic980370c
_journal_volume 37
_journal_year 1998
_chemical_formula_sum 'C24 H33 B9 Ru S2'
_chemical_formula_weight 583.98
_chemical_name_systematic
; 
 ? 
;
_space_group_IT_number 14
_symmetry_cell_setting monoclinic
_symmetry_space_group_name_Hall '-P 2ybc'
_symmetry_space_group_name_H-M 'P 1 21/c 1'
_atom_sites_solution_hydrogens geom
_atom_sites_solution_primary direct
_atom_sites_solution_secondary difmap
_audit_creation_method SHELXL
_cell_angle_alpha 90.00
_cell_angle_beta 99.765(6)
_cell_angle_gamma 90.00
_cell_formula_units_Z 4
_cell_length_a 11.0660(6)
_cell_length_b 14.5054(8)
_cell_length_c 17.608(2)
_cell_measurement_reflns_used 53
_cell_measurement_temperature 293(2)
_cell_measurement_theta_max 12.51
_cell_measurement_theta_min 3.53
_cell_volume 2785.4(4)
_computing_cell_refinement 'Siemens XSCANS'
_computing_data_collection 'Siemens XSCANS'
_computing_data_reduction 'Siemens SHELXTL'
_computing_molecular_graphics 'Siemens SHELXTL'
_computing_publication_material 'Siemens SHELXTL'
_computing_structure_refinement 'SHELXL-93 (Sheldrick, 1993)'
_computing_structure_solution 'SHELXS-86 (Sheldrick, 1990)'
_diffrn_ambient_temperature 293(2)
_diffrn_measurement_device 'Siemens P4'
_diffrn_measurement_method '\w scans'
_diffrn_radiation_monochromator graphite
_diffrn_radiation_source 'fine-focus sealed tube'
_diffrn_radiation_type MoK\a
_diffrn_radiation_wavelength 0.71073
_diffrn_reflns_av_R_equivalents 0.0206
_diffrn_reflns_av_sigmaI/netI 0.0370
_diffrn_reflns_limit_h_max 13
_diffrn_reflns_limit_h_min -1
_diffrn_reflns_limit_k_max 17
_diffrn_reflns_limit_k_min -1
_diffrn_reflns_limit_l_max 20
_diffrn_reflns_limit_l_min -20
_diffrn_reflns_number 6225
_diffrn_reflns_theta_max 25.00
_diffrn_reflns_theta_min 1.83
_diffrn_standards_decay_% 4.85
_diffrn_standards_interval_count 97
_diffrn_standards_number 3
_exptl_absorpt_coefficient_mu 0.727
_exptl_absorpt_correction_T_max 0.330
_exptl_absorpt_correction_T_min 0.244
_exptl_absorpt_correction_type 'empirical via \y scans'
_exptl_crystal_colour yellow
_exptl_crystal_density_diffrn 1.393
_exptl_crystal_density_meas ?
_exptl_crystal_description plate
_exptl_crystal_F_000 1192
_exptl_crystal_size_max 0.6
_exptl_crystal_size_mid 0.3
_exptl_crystal_size_min 0.2
_refine_diff_density_max 0.255
_refine_diff_density_min -0.385
_refine_diff_density_rms 0.063
_refine_ls_extinction_method none
_refine_ls_goodness_of_fit_all 1.054
_refine_ls_goodness_of_fit_obs 1.087
_refine_ls_hydrogen_treatment constr
_refine_ls_matrix_type full
_refine_ls_number_parameters 325
_refine_ls_number_reflns 4908
_refine_ls_number_restraints 0
_refine_ls_restrained_S_all 1.227
_refine_ls_restrained_S_obs 1.087
_refine_ls_R_factor_all 0.0497
_refine_ls_R_factor_obs 0.0317
_refine_ls_shift/esd_max 0.001
_refine_ls_shift/esd_mean 0.000
_refine_ls_structure_factor_coef Fsqd
_refine_ls_weighting_details 'w=1/[\s^2^(Fo^2^)+(0.0364P)^2^+0.2133P] where P=(Fo^2^+2Fc^2^)/3'
_refine_ls_weighting_scheme calc
_refine_ls_wR_factor_all 0.0882
_refine_ls_wR_factor_obs 0.0689
_reflns_number_observed 3888
_reflns_number_total 4910
_reflns_observed_criterion >2sigma(I)
_cod_data_source_file ic980370c_1.cif
_cod_data_source_block 3
_cod_depositor_comments
;
The following automatic conversions were performed:

'_exptl_crystal_density_meas' value 'not measured' was changed to '?'
- the value is perceived as not measured.

Automatic conversion script
Id: cif_fix_values 3008 2015-01-20 13:52:24Z robertas 

The following automatic conversions were performed:

'_refine_ls_weighting_scheme' value 'calc
w=1/[\s^2^(Fo^2^)+(0.0364P)^2^+0.2133P] where P=(Fo^2^+2Fc^2^)/3' was
changed to 'calc'. New tag '_refine_ls_weighting_details' was
created. The value of the new tag was set to
'w=1/[\s^2^(Fo^2^)+(0.0364P)^2^+0.2133P] where P=(Fo^2^+2Fc^2^)/3'.

Automatic conversion script
Id: cif_fix_values 3143 2015-03-26 13:38:13Z robertas 
;
_cod_original_cell_volume 2785.5(3)
_cod_database_code 4323060

loop_
_symmetry_equiv_pos_as_xyz
'x, y, z'
'-x, y+1/2, -z+1/2'
'-x, -y, -z'
'x, -y-1/2, z-1/2'

loop_
_atom_site_aniso_label
_atom_site_aniso_U_11
_atom_site_aniso_U_22
_atom_site_aniso_U_33
_atom_site_aniso_U_23
_atom_site_aniso_U_13
_atom_site_aniso_U_12
Ru3 0.04201(14) 0.03366(12) 0.02314(11) 0.00119(10) 0.00612(9) 0.00170(12)
S1 0.0660(6) 0.0348(4) 0.0321(4) 0.0009(3) 0.0080(4) -0.0032(4)
S2 0.0522(5) 0.0518(5) 0.0485(5) 0.0152(4) 0.0133(4) 0.0167(4)
C1 0.039(2) 0.0343(14) 0.0269(13) 0.0006(12) 0.0038(13) 0.0015(13)
C2 0.041(2) 0.037(2) 0.0326(14) 0.0054(13) 0.0106(13) 0.0049(14)
B4 0.040(2) 0.045(2) 0.031(2) 0.0043(15) 0.0097(14) 0.008(2)
B5 0.038(2) 0.043(2) 0.0264(15) 0.0035(13) 0.0031(14) 0.0031(15)
B6 0.040(2) 0.037(2) 0.033(2) -0.0012(15) 0.0103(14) 0.002(2)
B7 0.051(2) 0.036(2) 0.030(2) 0.0002(14) 0.004(2) 0.000(2)
B8 0.053(2) 0.037(2) 0.030(2) -0.0019(14) 0.011(2) 0.009(2)
B9 0.049(2) 0.040(2) 0.032(2) 0.0045(14) 0.009(2) 0.012(2)
B10 0.047(2) 0.036(2) 0.029(2) 0.0047(14) 0.007(2) 0.004(2)
B11 0.046(2) 0.035(2) 0.033(2) 0.0043(14) 0.007(2) -0.001(2)
B12 0.053(2) 0.034(2) 0.036(2) 0.0009(14) 0.010(2) 0.005(2)
C11 0.054(2) 0.0315(15) 0.036(2) -0.0001(12) 0.0070(15) -0.0005(15)
C12 0.051(2) 0.050(2) 0.048(2) 0.001(2) 0.013(2) -0.008(2)
C13 0.050(2) 0.062(2) 0.053(2) 0.005(2) 0.000(2) -0.014(2)
C14 0.075(3) 0.046(2) 0.036(2) 0.0000(15) 0.004(2) -0.011(2)
C15 0.069(3) 0.043(2) 0.042(2) -0.0047(15) 0.015(2) 0.002(2)
C16 0.049(2) 0.039(2) 0.044(2) -0.0047(14) 0.007(2) 0.006(2)
C21 0.037(2) 0.045(2) 0.047(2) 0.0025(15) 0.0074(15) 0.0081(15)
C22 0.042(2) 0.048(2) 0.062(2) -0.010(2) 0.001(2) 0.005(2)
C23 0.038(2) 0.058(2) 0.084(3) 0.002(2) 0.010(2) -0.001(2)
C24 0.046(2) 0.068(3) 0.079(3) 0.009(2) 0.024(2) 0.010(2)
C25 0.060(2) 0.059(2) 0.065(2) -0.014(2) 0.018(2) 0.011(2)
C26 0.047(2) 0.041(2) 0.069(2) -0.008(2) 0.013(2) 0.000(2)
C51 0.052(2) 0.061(2) 0.0241(14) 0.0076(14) -0.0008(14) 0.000(2)
C52 0.069(2) 0.050(2) 0.0237(14) -0.0003(13) 0.0073(15) -0.006(2)
C53 0.066(2) 0.046(2) 0.0231(14) 0.0022(12) 0.0131(15) 0.005(2)
C54 0.057(2) 0.055(2) 0.0252(14) 0.0087(14) 0.0135(14) -0.003(2)
C55 0.066(2) 0.044(2) 0.0261(14) 0.0018(13) 0.0090(15) -0.004(2)
C56 0.062(2) 0.048(2) 0.031(2) 0.0065(14) 0.010(2) 0.008(2)
C61 0.081(4) 0.151(6) 0.088(4) 0.043(4) 0.013(3) -0.047(4)
C62 0.058(3) 0.146(5) 0.071(3) 0.000(3) 0.026(2) 0.017(3)
C63 0.055(2) 0.089(3) 0.045(2) 0.008(2) 0.014(2) -0.012(2)
C64 0.060(3) 0.103(4) 0.047(2) 0.003(2) -0.011(2) -0.004(2)

loop_
_atom_site_label
_atom_site_type_symbol
_atom_site_fract_x
_atom_site_fract_y
_atom_site_fract_z
_atom_site_U_iso_or_equiv
_atom_site_thermal_displace_type
_atom_site_occupancy
_atom_site_calc_flag
_atom_site_refinement_flags
_atom_site_disorder_group
Ru3 Ru 0.64656(2) 0.77814(2) 0.017733(12) 0.03287(8) Uani 1 d . .
S1 S 0.72261(9) 0.93895(6) 0.14083(4) 0.0443(2) Uani 1 d . .
S2 S 0.39815(9) 0.84121(6) 0.07173(5) 0.0503(2) Uani 1 d . .
C1 C 0.6990(3) 0.8180(2) 0.1360(2) 0.0335(6) Uani 1 d . .
C2 C 0.5223(3) 0.7641(2) 0.0979(2) 0.0363(7) Uani 1 d . .
B4 B 0.7961(3) 0.7381(3) 0.1106(2) 0.0382(8) Uani 1 d . .
H4 H 0.8870(3) 0.7555(3) 0.0972(2) 0.046 Uiso 1 calc R .
B5 B 0.7589(3) 0.7471(2) 0.2061(2) 0.0361(8) Uani 1 d . .
H5 H 0.8242(3) 0.7717(2) 0.2561(2) 0.043 Uiso 1 calc R .
B6 B 0.5983(3) 0.7737(3) 0.1917(2) 0.0359(7) Uani 1 d . .
H6 H 0.5602(3) 0.8231(3) 0.2287(2) 0.043 Uiso 1 calc R .
B7 B 0.5443(4) 0.6614(2) 0.0561(2) 0.0393(8) Uani 1 d . .
H7 H 0.4785(4) 0.6309(2) 0.0090(2) 0.047 Uiso 1 calc R .
B8 B 0.7086(4) 0.6409(2) 0.0647(2) 0.0394(8) Uani 1 d . .
H8 H 0.7452(4) 0.5973(2) 0.0228(2) 0.047 Uiso 1 calc R .
B9 B 0.7728(4) 0.6371(3) 0.1645(2) 0.0398(8) Uani 1 d . .
H9 H 0.8502(4) 0.5913(3) 0.1860(2) 0.048 Uiso 1 calc R .
B10 B 0.6536(4) 0.6595(2) 0.2176(2) 0.0370(8) Uani 1 d . .
H10 H 0.6534(4) 0.6294(2) 0.2749(2) 0.044 Uiso 1 calc R .
B11 B 0.5149(4) 0.6738(2) 0.1534(2) 0.0378(8) Uani 1 d . .
H11 H 0.4279(4) 0.6530(2) 0.1708(2) 0.045 Uiso 1 calc R .
B12 B 0.6237(4) 0.5921(3) 0.1325(2) 0.0407(8) Uani 1 d . .
H12 H 0.6056(4) 0.5176(3) 0.1337(2) 0.049 Uiso 1 calc R .
C11 C 0.7703(3) 0.9637(2) 0.2412(2) 0.0404(7) Uani 1 d . .
C12 C 0.8938(3) 0.9664(2) 0.2706(2) 0.0492(8) Uani 1 d . .
H12A H 0.9511(3) 0.9558(2) 0.2386(2) 0.059 Uiso 1 calc R .
C13 C 0.9323(4) 0.9849(3) 0.3479(2) 0.0562(10) Uani 1 d . .
H13A H 1.0157(4) 0.9869(3) 0.3678(2) 0.067 Uiso 1 calc R .
C14 C 0.8481(4) 1.0003(2) 0.3952(2) 0.0528(9) Uani 1 d . .
H14A H 0.8748(4) 1.0111(2) 0.4474(2) 0.063 Uiso 1 calc R .
C15 C 0.7242(4) 1.0001(2) 0.3662(2) 0.0508(9) Uani 1 d . .
H15A H 0.6674(4) 1.0112(2) 0.3984(2) 0.061 Uiso 1 calc R .
C16 C 0.6852(3) 0.9829(2) 0.2883(2) 0.0439(8) Uani 1 d . .
H16A H 0.6020(3) 0.9844(2) 0.2678(2) 0.053 Uiso 1 calc R .
C21 C 0.3007(3) 0.8274(2) 0.1416(2) 0.0428(7) Uani 1 d . .
C22 C 0.2200(3) 0.7536(2) 0.1368(2) 0.0517(9) Uani 1 d . .
H22A H 0.2190(3) 0.7100(2) 0.0979(2) 0.062 Uiso 1 calc R .
C23 C 0.1421(3) 0.7446(3) 0.1888(3) 0.0598(10) Uani 1 d . .
H23A H 0.0892(3) 0.6944(3) 0.1857(3) 0.072 Uiso 1 calc R .
C24 C 0.1415(4) 0.8101(3) 0.2460(3) 0.0625(11) Uani 1 d . .
H24A H 0.0879(4) 0.8042(3) 0.2811(3) 0.075 Uiso 1 calc R .
C25 C 0.2203(4) 0.8837(3) 0.2506(2) 0.0605(10) Uani 1 d . .
H25A H 0.2201(4) 0.9275(3) 0.2892(2) 0.073 Uiso 1 calc R .
C26 C 0.3000(3) 0.8936(2) 0.1985(2) 0.0520(9) Uani 1 d . .
H26A H 0.3526(3) 0.9440(2) 0.2016(2) 0.062 Uiso 1 calc R .
C51 C 0.5190(3) 0.8113(3) -0.0969(2) 0.0464(8) Uani 1 d . .
C52 C 0.5992(4) 0.7388(2) -0.1064(2) 0.0477(8) Uani 1 d . .
H52A H 0.5654(4) 0.6773(2) -0.1199(2) 0.057 Uiso 1 calc R .
C53 C 0.7261(4) 0.7497(2) -0.0876(2) 0.0445(8) Uani 1 d . .
H53A H 0.7793(4) 0.6959(2) -0.0887(2) 0.053 Uiso 1 calc R .
C54 C 0.7782(3) 0.8340(2) -0.0579(2) 0.0451(8) Uani 1 d . .
C55 C 0.6971(3) 0.9053(2) -0.0467(2) 0.0451(8) Uani 1 d . .
H55A H 0.7298(3) 0.9594(2) -0.0168(2) 0.054 Uiso 1 calc R .
C56 C 0.5699(3) 0.8947(2) -0.0653(2) 0.0464(8) Uani 1 d . .
H56A H 0.5162(3) 0.9413(2) -0.0483(2) 0.056 Uiso 1 calc R .
C61 C 0.9474(5) 0.9239(4) -0.0995(3) 0.107(2) Uani 1 d . .
H61A H 0.8981(5) 0.9778(4) -0.0964(3) 0.160 Uiso 1 calc R .
H61B H 0.9308(5) 0.8997(4) -0.1510(3) 0.160 Uiso 1 calc R .
H61C H 1.0326(5) 0.9400(4) -0.0868(3) 0.160 Uiso 1 calc R .
C62 C 0.9917(4) 0.7646(4) -0.0455(3) 0.090(2) Uani 1 d . .
H62A H 1.0773(4) 0.7801(4) -0.0354(3) 0.135 Uiso 1 calc R .
H62B H 0.9718(4) 0.7372(4) -0.0957(3) 0.135 Uiso 1 calc R .
H62C H 0.9741(4) 0.7216(4) -0.0074(3) 0.135 Uiso 1 calc R .
C63 C 0.9165(4) 0.8505(3) -0.0425(2) 0.0625(11) Uani 1 d . .
H63A H 0.9378(4) 0.8763(3) 0.0095(2) 0.075 Uiso 1 calc R .
C64 C 0.3832(4) 0.8001(3) -0.1228(2) 0.0723(13) Uani 1 d . .
H64A H 0.3420(4) 0.8557(3) -0.1123(2) 0.108 Uiso 1 calc R .
H64B H 0.3541(4) 0.7497(3) -0.0955(2) 0.108 Uiso 1 calc R .
H64C H 0.3667(4) 0.7877(3) -0.1772(2) 0.108 Uiso 1 calc R .

loop_
_atom_type_symbol
_atom_type_description
_atom_type_scat_dispersion_real
_atom_type_scat_dispersion_imag
_atom_type_scat_source
C C 0.0033 0.0016 'International Tables Vol C Tables 4.2.6.8 and 6.1.1.4'
H H 0.0000 0.0000 'International Tables Vol C Tables 4.2.6.8 and 6.1.1.4'
B B 0.0013 0.0007 'International Tables Vol C Tables 4.2.6.8 and 6.1.1.4'
S S 0.1246 0.1234 'International Tables Vol C Tables 4.2.6.8 and 6.1.1.4'
Ru Ru -1.2594 0.8363 'International Tables Vol C Tables 4.2.6.8 and 6.1.1.4'

loop_
_geom_angle_atom_site_label_1
_geom_angle_atom_site_label_2
_geom_angle_atom_site_label_3
_geom_angle
_geom_angle_site_symmetry_1
_geom_angle_site_symmetry_3
_geom_angle_publ_flag
C2 Ru3 C1 58.90(12) . . ?
C2 Ru3 B4 88.34(12) . . ?
C1 Ru3 B4 45.80(12) . . ?
C2 Ru3 B7 45.95(12) . . ?
C1 Ru3 B7 88.72(12) . . ?
B4 Ru3 B7 85.99(14) . . ?
C2 Ru3 B8 82.06(12) . . ?
C1 Ru3 B8 82.19(12) . . ?
B4 Ru3 B8 48.68(14) . . ?
B7 Ru3 B8 48.66(14) . . ?
C2 Ru3 C53 157.27(13) . . ?
C1 Ru3 C53 141.29(13) . . ?
B4 Ru3 C53 102.55(13) . . ?
B7 Ru3 C53 114.19(13) . . ?
B8 Ru3 C53 90.19(12) . . ?
C2 Ru3 C52 123.41(13) . . ?
C1 Ru3 C52 177.69(13) . . ?
B4 Ru3 C52 133.05(13) . . ?
B7 Ru3 C52 93.22(13) . . ?
B8 Ru3 C52 98.15(13) . . ?
C53 Ru3 C52 36.51(13) . . ?
C2 Ru3 C54 164.41(12) . . ?
C1 Ru3 C54 112.12(12) . . ?
B4 Ru3 C54 93.05(13) . . ?
B7 Ru3 C54 149.63(13) . . ?
B8 Ru3 C54 110.37(14) . . ?
C53 Ru3 C54 36.55(12) . . ?
C52 Ru3 C54 65.61(13) . . ?
C2 Ru3 C55 130.00(12) . . ?
C1 Ru3 C55 102.47(11) . . ?
B4 Ru3 C55 111.45(13) . . ?
B7 Ru3 C55 162.52(13) . . ?
B8 Ru3 C55 145.39(14) . . ?
C53 Ru3 C55 64.56(12) . . ?
C52 Ru3 C55 75.95(12) . . ?
C54 Ru3 C55 35.84(12) . . ?
C2 Ru3 C56 106.24(12) . . ?
C1 Ru3 C56 115.39(11) . . ?
B4 Ru3 C56 144.74(14) . . ?
B7 Ru3 C56 127.29(14) . . ?
B8 Ru3 C56 162.42(12) . . ?
C53 Ru3 C56 76.22(12) . . ?
C52 Ru3 C56 64.30(12) . . ?
C54 Ru3 C56 64.64(13) . . ?
C55 Ru3 C56 35.52(12) . . ?
C2 Ru3 C51 103.33(12) . . ?
C1 Ru3 C51 144.84(12) . . ?
B4 Ru3 C51 167.64(13) . . ?
B7 Ru3 C51 99.14(13) . . ?
B8 Ru3 C51 128.13(13) . . ?
C53 Ru3 C51 65.09(13) . . ?
C52 Ru3 C51 35.97(12) . . ?
C54 Ru3 C51 76.81(12) . . ?
C55 Ru3 C51 64.04(12) . . ?
C56 Ru3 C51 35.57(12) . . ?
C1 S1 C11 105.20(14) . . ?
C2 S2 C21 106.43(15) . . ?
B5 C1 B4 65.1(2) . . ?
B5 C1 B6 64.0(2) . . ?
B4 C1 B6 113.3(2) . . ?
B5 C1 S1 122.7(2) . . ?
B4 C1 S1 126.5(2) . . ?
B6 C1 S1 116.4(2) . . ?
B5 C1 Ru3 124.4(2) . . ?
B4 C1 Ru3 68.8(2) . . ?
B6 C1 Ru3 110.9(2) . . ?
S1 C1 Ru3 109.08(14) . . ?
B11 C2 B7 65.4(2) . . ?
B11 C2 B6 63.9(2) . . ?
B7 C2 B6 113.7(2) . . ?
B11 C2 S2 122.9(2) . . ?
B7 C2 S2 127.1(2) . . ?
B6 C2 S2 115.4(2) . . ?
B11 C2 Ru3 124.7(2) . . ?
B7 C2 Ru3 69.0(2) . . ?
B6 C2 Ru3 111.1(2) . . ?
S2 C2 Ru3 108.98(14) . . ?
C1 B4 B9 105.4(2) . . ?
C1 B4 B5 56.5(2) . . ?
B9 B4 B5 59.2(2) . . ?
C1 B4 B8 109.5(3) . . ?
B9 B4 B8 59.1(2) . . ?
B5 B4 B8 106.3(2) . . ?
C1 B4 Ru3 65.38(15) . . ?
B9 B4 Ru3 116.9(2) . . ?
B5 B4 Ru3 114.4(2) . . ?
B8 B4 Ru3 66.3(2) . . ?
C1 B5 B10 110.2(3) . . ?
C1 B5 B9 107.6(2) . . ?
B10 B5 B9 60.2(2) . . ?
C1 B5 B6 60.0(2) . . ?
B10 B5 B6 60.8(2) . . ?
B9 B5 B6 106.7(3) . . ?
C1 B5 B4 58.3(2) . . ?
B10 B5 B4 108.4(2) . . ?
B9 B5 B4 60.0(2) . . ?
B6 B5 B4 105.1(2) . . ?
C2 B6 C1 75.1(2) . . ?
C2 B6 B11 55.8(2) . . ?
C1 B6 B11 115.4(2) . . ?
C2 B6 B5 115.4(2) . . ?
C1 B6 B5 56.1(2) . . ?
B11 B6 B5 108.4(3) . . ?
C2 B6 B10 105.0(2) . . ?
C1 B6 B10 105.2(2) . . ?
B11 B6 B10 58.7(2) . . ?
B5 B6 B10 58.6(2) . . ?
C2 B7 B12 104.8(2) . . ?
C2 B7 B11 55.9(2) . . ?
B12 B7 B11 59.1(2) . . ?
C2 B7 B8 108.8(3) . . ?
B12 B7 B8 59.3(2) . . ?
B11 B7 B8 106.0(2) . . ?
C2 B7 Ru3 65.0(2) . . ?
B12 B7 Ru3 116.8(2) . . ?
B11 B7 Ru3 113.5(2) . . ?
B8 B7 Ru3 66.1(2) . . ?
B9 B8 B12 59.7(2) . . ?
B9 B8 B4 59.5(2) . . ?
B12 B8 B4 108.1(2) . . ?
B9 B8 B7 108.2(2) . . ?
B12 B8 B7 59.3(2) . . ?
B4 B8 B7 111.0(2) . . ?
B9 B8 Ru3 116.2(2) . . ?
B12 B8 Ru3 116.1(2) . . ?
B4 B8 Ru3 65.1(2) . . ?
B7 B8 Ru3 65.3(2) . . ?
B10 B9 B12 60.0(2) . . ?
B10 B9 B5 59.5(2) . . ?
B12 B9 B5 108.7(3) . . ?
B10 B9 B8 107.9(3) . . ?
B12 B9 B8 60.3(2) . . ?
B5 B9 B8 109.4(2) . . ?
B10 B9 B4 108.5(2) . . ?
B12 B9 B4 110.1(3) . . ?
B5 B9 B4 60.8(2) . . ?
B8 B9 B4 61.4(2) . . ?
B11 B10 B5 111.3(2) . . ?
B11 B10 B9 109.2(2) . . ?
B5 B10 B9 60.3(2) . . ?
B11 B10 B12 60.3(2) . . ?
B5 B10 B12 109.5(2) . . ?
B9 B10 B12 60.1(2) . . ?
B11 B10 B6 60.3(2) . . ?
B5 B10 B6 60.6(2) . . ?
B9 B10 B6 106.6(2) . . ?
B12 B10 B6 106.7(2) . . ?
C2 B11 B10 110.5(3) . . ?
C2 B11 B12 107.8(3) . . ?
B10 B11 B12 60.3(2) . . ?
C2 B11 B6 60.2(2) . . ?
B10 B11 B6 61.0(2) . . ?
B12 B11 B6 107.1(3) . . ?
C2 B11 B7 58.7(2) . . ?
B10 B11 B7 108.6(3) . . ?
B12 B11 B7 59.9(2) . . ?
B6 B11 B7 105.9(2) . . ?
B11 B12 B9 108.4(3) . . ?
B11 B12 B10 59.4(2) . . ?
B9 B12 B10 59.9(2) . . ?
B11 B12 B8 109.1(2) . . ?
B9 B12 B8 60.0(2) . . ?
B10 B12 B8 107.6(3) . . ?
B11 B12 B7 61.0(2) . . ?
B9 B12 B7 110.1(3) . . ?
B10 B12 B7 108.9(2) . . ?
B8 B12 B7 61.4(2) . . ?
C12 C11 C16 120.1(3) . . ?
C12 C11 S1 118.9(3) . . ?
C16 C11 S1 121.0(3) . . ?
C11 C12 C13 119.8(3) . . ?
C14 C13 C12 120.2(4) . . ?
C13 C14 C15 120.6(3) . . ?
C14 C15 C16 119.3(3) . . ?
C11 C16 C15 119.9(3) . . ?
C22 C21 C26 119.7(3) . . ?
C22 C21 S2 120.2(3) . . ?
C26 C21 S2 119.9(3) . . ?
C23 C22 C21 120.3(3) . . ?
C22 C23 C24 120.2(4) . . ?
C25 C24 C23 119.7(4) . . ?
C24 C25 C26 120.8(4) . . ?
C25 C26 C21 119.2(3) . . ?
C52 C51 C56 118.2(3) . . ?
C52 C51 C64 120.1(4) . . ?
C56 C51 C64 121.6(4) . . ?
C52 C51 Ru3 69.1(2) . . ?
C56 C51 Ru3 71.9(2) . . ?
C64 C51 Ru3 132.3(2) . . ?
C53 C52 C51 121.1(3) . . ?
C53 C52 Ru3 71.3(2) . . ?
C51 C52 Ru3 75.0(2) . . ?
C52 C53 C54 121.1(3) . . ?
C52 C53 Ru3 72.1(2) . . ?
C54 C53 Ru3 74.0(2) . . ?
C55 C54 C53 117.3(3) . . ?
C55 C54 C63 120.2(3) . . ?
C53 C54 C63 122.3(3) . . ?
C55 C54 Ru3 72.2(2) . . ?
C53 C54 Ru3 69.5(2) . . ?
C63 C54 Ru3 132.2(2) . . ?
C56 C55 C54 121.8(3) . . ?
C56 C55 Ru3 72.9(2) . . ?
C54 C55 Ru3 72.0(2) . . ?
C55 C56 C51 120.4(3) . . ?
C55 C56 Ru3 71.6(2) . . ?
C51 C56 Ru3 72.5(2) . . ?
C62 C63 C54 114.0(4) . . ?
C62 C63 C61 111.3(4) . . ?
C54 C63 C61 108.7(3) . . ?

loop_
_geom_bond_atom_site_label_1
_geom_bond_atom_site_label_2
_geom_bond_distance
_geom_bond_site_symmetry_2
_geom_bond_publ_flag
Ru3 C2 2.141(3) . ?
Ru3 C1 2.144(3) . ?
Ru3 B4 2.199(3) . ?
Ru3 B7 2.205(4) . ?
Ru3 B8 2.220(4) . ?
Ru3 C53 2.223(3) . ?
Ru3 C52 2.233(3) . ?
Ru3 C54 2.282(3) . ?
Ru3 C55 2.284(3) . ?
Ru3 C56 2.301(3) . ?
Ru3 C51 2.309(3) . ?
S1 C1 1.774(3) . ?
S1 C11 1.793(3) . ?
S2 C2 1.770(3) . ?
S2 C21 1.780(3) . ?
C1 B5 1.657(4) . ?
C1 B4 1.691(4) . ?
C1 B6 1.728(4) . ?
C2 B11 1.645(4) . ?
C2 B7 1.698(5) . ?
C2 B6 1.727(4) . ?
B4 B9 1.787(5) . ?
B4 B5 1.802(5) . ?
B4 B8 1.821(5) . ?
B5 B10 1.759(5) . ?
B5 B9 1.773(5) . ?
B5 B6 1.794(5) . ?
B6 B11 1.787(5) . ?
B6 B10 1.798(5) . ?
B7 B12 1.787(5) . ?
B7 B11 1.807(5) . ?
B7 B8 1.823(5) . ?
B8 B9 1.780(5) . ?
B8 B12 1.786(5) . ?
B9 B10 1.771(5) . ?
B9 B12 1.775(6) . ?
B10 B11 1.757(5) . ?
B10 B12 1.772(5) . ?
B11 B12 1.772(5) . ?
C11 C12 1.378(5) . ?
C11 C16 1.385(5) . ?
C12 C13 1.381(5) . ?
C13 C14 1.370(5) . ?
C14 C15 1.380(5) . ?
C15 C16 1.389(4) . ?
C21 C22 1.387(5) . ?
C21 C26 1.389(5) . ?
C22 C23 1.367(5) . ?
C23 C24 1.385(6) . ?
C24 C25 1.373(5) . ?
C25 C26 1.383(5) . ?
C51 C52 1.404(5) . ?
C51 C56 1.408(5) . ?
C51 C64 1.504(5) . ?
C52 C53 1.396(5) . ?
C53 C54 1.414(5) . ?
C54 C55 1.405(5) . ?
C54 C63 1.527(5) . ?
C55 C56 1.399(5) . ?
C61 C63 1.541(6) . ?
C62 C63 1.506(6) . ?
